data_7114575
loop_
_publ_author_name
'Ashish K. Asatkar'
'Satyaprasad P. Senanayak'
'Anjan Bedi'
'Snigdha Panda'
'K. S. Narayan'
'Sanjio S. Zade'

_publ_section_title
;
 Zn(II) and Cu(II) complexes of a new thiophene-based salphen-type ligand:
 solution-processable high-performance field-effect transistor materials
;
_journal_name_full Chem.Commun.
_journal_page_first 7036
_journal_paper_doi 10.1039/C4CC01360C
_journal_volume 50
_journal_year 2014
_chemical_formula_moiety 'C16 H10 Cu N2 O2 S2'
_chemical_formula_sum 'C16 H10 Cu N2 O2 S2'
_chemical_formula_weight 389.92
_chemical_name_common LaCu
_chemical_name_systematic
;
?
;
_space_group_IT_number 15
_symmetry_cell_setting monoclinic
_symmetry_space_group_name_Hall '-C 2yc'
_symmetry_space_group_name_H-M 'C 1 2/c 1'
_atom_sites_solution_hydrogens geom
_atom_sites_solution_primary direct
_atom_sites_solution_secondary difmap
_audit_creation_method SHELXL-97
_cell_angle_alpha 90.00
_cell_angle_beta 109.604(8)
_cell_angle_gamma 90.00
_cell_formula_units_Z 8
_cell_length_a 21.422(4)
_cell_length_b 7.3343(13)
_cell_length_c 18.884(4)
_cell_measurement_reflns_used 4722
_cell_measurement_temperature 100
_cell_measurement_theta_max 27.88
_cell_measurement_theta_min 2.49
_cell_volume 2795.0(9)
_computing_cell_refinement 'Bruker SMART'
_computing_data_collection 'Bruker SMART'
_computing_data_reduction 'Bruker SAINT'
_computing_molecular_graphics 'Bruker SHELXTL'
_computing_publication_material 'Bruker SHELXTL'
_computing_structure_refinement 'SHELXL-97 (Sheldrick, 1997)'
_computing_structure_solution 'SHELXS-97 (Sheldrick, 1990)'
_diffrn_ambient_temperature 100
_diffrn_measured_fraction_theta_full 1.000
_diffrn_measured_fraction_theta_max 1.000
_diffrn_measurement_device_type 'BRUKER KAPPA APEX II DUO'
_diffrn_measurement_method 'phi and omega scans'
_diffrn_radiation_monochromator graphite
_diffrn_radiation_source 'fine-focus sealed tube'
_diffrn_radiation_type MoK\a
_diffrn_radiation_wavelength 0.71073
_diffrn_reflns_av_R_equivalents 0.0494
_diffrn_reflns_av_sigmaI/netI 0.0334
_diffrn_reflns_limit_h_max 26
_diffrn_reflns_limit_h_min -27
_diffrn_reflns_limit_k_max 7
_diffrn_reflns_limit_k_min -9
_diffrn_reflns_limit_l_max 24
_diffrn_reflns_limit_l_min -24
_diffrn_reflns_number 19788
_diffrn_reflns_theta_full 27.00
_diffrn_reflns_theta_max 27.00
_diffrn_reflns_theta_min 2.02
_diffrn_standards_decay_% 0
_diffrn_standards_interval_count 0
_diffrn_standards_interval_time 0
_diffrn_standards_number 0
_exptl_absorpt_coefficient_mu 1.871
_exptl_absorpt_correction_T_max 0.714
_exptl_absorpt_correction_T_min 0.576
_exptl_absorpt_correction_type multi-scan
_exptl_crystal_colour red
_exptl_crystal_density_diffrn 1.853
_exptl_crystal_density_method 'not measured'
_exptl_crystal_description block
_exptl_crystal_F_000 1576
_exptl_crystal_size_max 0.55
_exptl_crystal_size_mid 0.25
_exptl_crystal_size_min 0.18
_refine_diff_density_max 0.404
_refine_diff_density_min -0.450
_refine_diff_density_rms 0.084
_refine_ls_extinction_method none
_refine_ls_goodness_of_fit_ref 1.735
_refine_ls_hydrogen_treatment constr
_refine_ls_matrix_type full
_refine_ls_number_parameters 208
_refine_ls_number_reflns 3062
_refine_ls_number_restraints 0
_refine_ls_restrained_S_all 1.735
_refine_ls_R_factor_all 0.0413
_refine_ls_R_factor_gt 0.0290
_refine_ls_shift/su_max 0.000
_refine_ls_shift/su_mean 0.000
_refine_ls_structure_factor_coef Fsqd
_refine_ls_weighting_details 'calc w=1/[\s^2^(Fo^2^)+(0.0000P)^2^+0.0000P] where P=(Fo^2^+2Fc^2^)/3'
_refine_ls_weighting_scheme calc
_refine_ls_wR_factor_gt 0.0541
_refine_ls_wR_factor_ref 0.0561
_reflns_number_gt 2519
_reflns_number_total 3062
_reflns_threshold_expression >2sigma(I)
_cod_data_source_file c4cc01360c2.cif
_cod_data_source_block ssz_ak_015_1
_cod_original_sg_symbol_H-M 'C2/c '
_cod_database_code 7114575

loop_
_symmetry_equiv_pos_as_xyz
'x, y, z'
'-x, y, -z+1/2'
'x+1/2, y+1/2, z'
'-x+1/2, y+1/2, -z+1/2'
'-x, -y, -z'
'x, -y, z-1/2'
'-x+1/2, -y+1/2, -z'
'x+1/2, -y+1/2, z-1/2'

loop_
_atom_site_label
_atom_site_type_symbol
_atom_site_fract_x
_atom_site_fract_y
_atom_site_fract_z
_atom_site_U_iso_or_equiv
_atom_site_adp_type
_atom_site_occupancy
_atom_site_symmetry_multiplicity
_atom_site_calc_flag
_atom_site_refinement_flags
Cu1 Cu 0.089577(12) 0.23860(4) 0.038749(14) 0.01115(8) Uani 1 1 d .
S1 S 0.11511(3) -0.09259(9) 0.27458(3) 0.01644(15) Uani 1 1 d .
S2 S 0.07929(3) 0.57397(9) -0.19149(3) 0.01584(15) Uani 1 1 d .
O1 O 0.16313(7) 0.1983(2) 0.12951(8) 0.0153(4) Uani 1 1 d .
O2 O 0.15359(7) 0.2954(2) -0.00804(8) 0.0143(4) Uani 1 1 d .
N1 N 0.01241(8) 0.3133(3) -0.04611(10) 0.0103(4) Uani 1 1 d .
N2 N 0.02239(8) 0.1540(3) 0.08009(9) 0.0103(4) Uani 1 1 d .
C1 C -0.04891(10) 0.2742(3) -0.03623(11) 0.0101(5) Uani 1 1 d .
C2 C -0.04321(10) 0.1835(3) 0.03147(12) 0.0107(5) Uani 1 1 d .
C3 C 0.03491(11) 0.0685(3) 0.14446(12) 0.0127(5) Uani 1 1 d .
H3 H -0.0004 0.0252 0.1578 0.015 Uiso 1 1 calc R
C4 C 0.09952(11) 0.0401(3) 0.19384(12) 0.0121(5) Uani 1 1 d .
C5 C 0.19888(11) -0.0558(3) 0.29836(13) 0.0167(6) Uani 1 1 d .
H5 H 0.2301 -0.1037 0.3414 0.020 Uiso 1 1 calc R
C6 C 0.21494(11) 0.0497(3) 0.24833(12) 0.0150(5) Uani 1 1 d .
H6 H 0.2582 0.0838 0.2541 0.018 Uiso 1 1 calc R
C7 C 0.15864(11) 0.1040(3) 0.18533(12) 0.0136(5) Uani 1 1 d .
C8 C -0.10032(11) 0.1331(3) 0.04636(12) 0.0127(5) Uani 1 1 d .
H8 H -0.0968 0.0697 0.0902 0.015 Uiso 1 1 calc R
C9 C -0.16190(11) 0.1768(3) -0.00358(12) 0.0148(5) Uani 1 1 d .
H9 H -0.1998 0.1439 0.0069 0.018 Uiso 1 1 calc R
C10 C -0.16761(11) 0.2698(3) -0.06946(12) 0.0157(5) Uani 1 1 d .
H10 H -0.2093 0.3005 -0.1026 0.019 Uiso 1 1 calc R
C11 C -0.11142(11) 0.3168(3) -0.08593(12) 0.0144(5) Uani 1 1 d .
H11 H -0.1156 0.3772 -0.1306 0.017 Uiso 1 1 calc R
C12 C 0.01592(11) 0.4017(3) -0.10522(12) 0.0121(5) Uani 1 1 d .
H12 H -0.0233 0.4409 -0.1411 0.014 Uiso 1 1 calc R
C13 C 0.07538(11) 0.4395(3) -0.11663(12) 0.0127(5) Uani 1 1 d .
C14 C 0.16399(12) 0.5510(3) -0.16206(13) 0.0177(6) Uani 1 1 d .
H14 H 0.1900 0.6048 -0.1870 0.021 Uiso 1 1 calc R
C15 C 0.18945(11) 0.4484(3) -0.09994(12) 0.0155(5) Uani 1 1 d .
H15 H 0.2343 0.4207 -0.0788 0.019 Uiso 1 1 calc R
C16 C 0.13985(11) 0.3865(3) -0.06992(12) 0.0131(5) Uani 1 1 d .

loop_
_atom_site_aniso_label
_atom_site_aniso_U_11
_atom_site_aniso_U_22
_atom_site_aniso_U_33
_atom_site_aniso_U_23
_atom_site_aniso_U_13
_atom_site_aniso_U_12
Cu1 0.00952(14) 0.01385(18) 0.01015(14) 0.00035(11) 0.00341(10) -0.00082(13)
S1 0.0188(3) 0.0170(4) 0.0134(3) 0.0037(2) 0.0052(2) 0.0015(3)
S2 0.0199(3) 0.0158(4) 0.0138(3) 0.0013(2) 0.0083(2) -0.0022(3)
O1 0.0111(8) 0.0217(11) 0.0120(8) 0.0039(7) 0.0024(6) -0.0022(8)
O2 0.0131(8) 0.0164(10) 0.0142(8) 0.0010(7) 0.0058(6) -0.0002(7)
N1 0.0100(9) 0.0101(11) 0.0112(9) -0.0026(8) 0.0042(7) -0.0016(8)
N2 0.0103(9) 0.0103(11) 0.0104(10) -0.0008(8) 0.0036(8) 0.0001(9)
C1 0.0105(11) 0.0073(13) 0.0131(11) -0.0042(9) 0.0049(9) -0.0016(10)
C2 0.0115(11) 0.0090(13) 0.0123(11) -0.0034(9) 0.0047(9) -0.0002(10)
C3 0.0153(12) 0.0110(14) 0.0145(12) -0.0032(9) 0.0084(9) -0.0009(11)
C4 0.0149(12) 0.0120(14) 0.0101(11) -0.0005(9) 0.0052(9) 0.0015(11)
C5 0.0158(12) 0.0176(15) 0.0128(12) -0.0026(10) -0.0005(10) 0.0056(11)
C6 0.0137(12) 0.0162(15) 0.0138(12) -0.0026(10) 0.0030(10) 0.0005(11)
C7 0.0151(12) 0.0119(14) 0.0136(12) -0.0035(10) 0.0045(9) 0.0030(11)
C8 0.0145(11) 0.0117(14) 0.0127(11) -0.0029(9) 0.0058(9) -0.0018(11)
C9 0.0106(11) 0.0158(14) 0.0195(12) -0.0057(10) 0.0070(10) -0.0040(11)
C10 0.0105(11) 0.0175(15) 0.0158(12) -0.0047(10) 0.0001(9) 0.0013(11)
C11 0.0161(12) 0.0148(14) 0.0115(11) 0.0001(10) 0.0037(9) -0.0007(11)
C12 0.0141(11) 0.0105(13) 0.0106(11) -0.0026(9) 0.0028(9) 0.0009(11)
C13 0.0168(12) 0.0121(14) 0.0105(11) -0.0018(9) 0.0063(9) -0.0031(11)
C14 0.0198(13) 0.0195(16) 0.0183(13) -0.0056(10) 0.0124(10) -0.0084(12)
C15 0.0153(12) 0.0167(15) 0.0159(12) -0.0072(10) 0.0072(10) -0.0047(11)
C16 0.0174(12) 0.0092(13) 0.0143(12) -0.0044(10) 0.0076(10) -0.0019(11)

loop_
_atom_type_symbol
_atom_type_description
_atom_type_scat_dispersion_real
_atom_type_scat_dispersion_imag
_atom_type_scat_source
C C 0.0033 0.0016 'International Tables Vol C Tables 4.2.6.8 and 6.1.1.4'
H H 0.0000 0.0000 'International Tables Vol C Tables 4.2.6.8 and 6.1.1.4'
N N 0.0061 0.0033 'International Tables Vol C Tables 4.2.6.8 and 6.1.1.4'
O O 0.0106 0.0060 'International Tables Vol C Tables 4.2.6.8 and 6.1.1.4'
S S 0.1246 0.1234 'International Tables Vol C Tables 4.2.6.8 and 6.1.1.4'
Cu Cu 0.3201 1.2651 'International Tables Vol C Tables 4.2.6.8 and 6.1.1.4'

loop_
_geom_angle_atom_site_label_1
_geom_angle_atom_site_label_2
_geom_angle_atom_site_label_3
_geom_angle
O2 Cu1 O1 86.85(6)
O2 Cu1 N1 95.77(7)
O1 Cu1 N1 171.29(7)
O2 Cu1 N2 173.36(7)
O1 Cu1 N2 95.06(7)
N1 Cu1 N2 83.28(8)
C5 S1 C4 91.02(11)
C14 S2 C13 90.85(11)
C7 O1 Cu1 123.16(14)
C16 O2 Cu1 123.41(14)
C12 N1 C1 122.09(18)
C12 N1 Cu1 124.11(15)
C1 N1 Cu1 113.67(14)
C3 N2 C2 121.61(19)
C3 N2 Cu1 124.91(15)
C2 N2 Cu1 113.37(14)
C11 C1 N1 126.3(2)
C11 C1 C2 119.3(2)
N1 C1 C2 114.39(18)
C8 C2 N2 125.2(2)
C8 C2 C1 119.55(19)
N2 C2 C1 115.22(19)
N2 C3 C4 122.5(2)
N2 C3 H3 118.8
C4 C3 H3 118.8
C3 C4 C7 126.8(2)
C3 C4 S1 121.43(17)
C7 C4 S1 111.68(16)
C6 C5 S1 113.29(18)
C6 C5 H5 123.4
S1 C5 H5 123.4
C5 C6 C7 113.4(2)
C5 C6 H6 123.3
C7 C6 H6 123.3
O1 C7 C4 126.0(2)
O1 C7 C6 123.5(2)
C4 C7 C6 110.5(2)
C9 C8 C2 120.2(2)
C9 C8 H8 119.9
C2 C8 H8 119.9
C8 C9 C10 120.3(2)
C8 C9 H9 119.9
C10 C9 H9 119.9
C11 C10 C9 120.1(2)
C11 C10 H10 119.9
C9 C10 H10 119.9
C10 C11 C1 120.4(2)
C10 C11 H11 119.8
C1 C11 H11 119.8
N1 C12 C13 123.1(2)
N1 C12 H12 118.4
C13 C12 H12 118.4
C12 C13 C16 126.9(2)
C12 C13 S2 122.20(17)
C16 C13 S2 110.85(17)
C15 C14 S2 114.33(18)
C15 C14 H14 122.8
S2 C14 H14 122.8
C14 C15 C16 112.6(2)
C14 C15 H15 123.7
C16 C15 H15 123.7
O2 C16 C13 125.6(2)
O2 C16 C15 123.2(2)
C13 C16 C15 111.2(2)

loop_
_geom_bond_atom_site_label_1
_geom_bond_atom_site_label_2
_geom_bond_distance
Cu1 O2 1.9099(15)
Cu1 O1 1.9224(15)
Cu1 N1 1.9553(18)
Cu1 N2 1.9545(18)
S1 C5 1.719(2)
S1 C4 1.744(2)
S2 C14 1.718(2)
S2 C13 1.749(2)
O1 C7 1.291(3)
O2 C16 1.291(3)
N1 C12 1.315(3)
N1 C1 1.417(3)
N2 C3 1.313(3)
N2 C2 1.414(3)
C1 C11 1.389(3)
C1 C2 1.410(3)
C2 C8 1.394(3)
C3 C4 1.401(3)
C3 H3 0.9300
C4 C7 1.409(3)
C5 C6 1.352(3)
C5 H5 0.9300
C6 C7 1.437(3)
C6 H6 0.9300
C8 C9 1.377(3)
C8 H8 0.9300
C9 C10 1.388(3)
C9 H9 0.9300
C10 C11 1.384(3)
C10 H10 0.9300
C11 H11 0.9300
C12 C13 1.389(3)
C12 H12 0.9300
C13 C16 1.421(3)
C14 C15 1.345(3)
C14 H14 0.9300
C15 C16 1.436(3)
C15 H15 0.9300
